data_4341299
loop_
_publ_author_name
'Hurtubise, Venesia L.'
'McArdle, James M.'
'Naeem, Saira'
'Toscani, Anita'
'White, Andrew J. P.'
'Long, Nicholas J.'
'Wilton-Ely, James D E T'

_publ_section_title
;
 Multimetallic complexes and functionalized nanoparticles based on
 unsymmetrical dithiocarbamate ligands with allyl and propargyl
 functionality.
;
_journal_issue 21
_journal_name_full 'Inorganic chemistry'
_journal_page_first 11740
_journal_page_last 11748
_journal_paper_doi 10.1021/ic502015c
_journal_volume 53
_journal_year 2014
_chemical_formula_moiety 'C51 H47 N O P2 Ru S2, C H2 Cl2'
_chemical_formula_sum 'C52 H49 Cl2 N O P2 Ru S2'
_chemical_formula_weight 1001.95
_chemical_name_systematic
; 
 ? 
;
_space_group_IT_number 2
_symmetry_cell_setting triclinic
_symmetry_space_group_name_Hall '-P 1'
_symmetry_space_group_name_H-M 'P -1'
_atom_sites_solution_hydrogens geom
_atom_sites_solution_primary direct
_atom_sites_solution_secondary difmap
_audit_creation_method SHELXL-97
_cell_angle_alpha 91.4086(18)
_cell_angle_beta 108.979(2)
_cell_angle_gamma 111.961(2)
_cell_formula_units_Z 2
_cell_length_a 12.0925(3)
_cell_length_b 13.2486(3)
_cell_length_c 17.1306(4)
_cell_measurement_reflns_used 15813
_cell_measurement_temperature 173(2)
_cell_measurement_theta_max 32.5522
_cell_measurement_theta_min 2.8882
_cell_volume 2373.28(11)
_computing_cell_refinement 'CrysAlis RED, Oxford Diffraction Ltd'
_computing_data_collection 'CrysAlis CCD, Oxford Diffraction Ltd'
_computing_data_reduction 'CrysAlis RED, Oxford Diffraction Ltd'
_computing_molecular_graphics 'Bruker SHELXTL'
_computing_publication_material 'Bruker SHELXTL'
_computing_structure_refinement 'SHELXL-97 (Sheldrick, 1997)'
_computing_structure_solution 'SHELXS-97 (Sheldrick, 1990)'
_diffrn_ambient_temperature 173(2)
_diffrn_detector_area_resol_mean 15.9825
_diffrn_measured_fraction_theta_full 0.989
_diffrn_measured_fraction_theta_max 0.899
_diffrn_measurement_device_type 'OD Xcalibur 3'
_diffrn_measurement_method 'omega scans'
_diffrn_radiation_monochromator graphite
_diffrn_radiation_source 'Enhance (Mo) X-ray Source'
_diffrn_radiation_type MoK\a
_diffrn_radiation_wavelength 0.71073
_diffrn_reflns_av_R_equivalents 0.0201
_diffrn_reflns_av_sigmaI/netI 0.0461
_diffrn_reflns_limit_h_max 17
_diffrn_reflns_limit_h_min -18
_diffrn_reflns_limit_k_max 18
_diffrn_reflns_limit_k_min -18
_diffrn_reflns_limit_l_max 25
_diffrn_reflns_limit_l_min -20
_diffrn_reflns_number 28715
_diffrn_reflns_theta_full 31.00
_diffrn_reflns_theta_max 32.63
_diffrn_reflns_theta_min 2.90
_diffrn_standards_number 0
_exptl_absorpt_coefficient_mu 0.637
_exptl_absorpt_correction_T_max 0.951
_exptl_absorpt_correction_T_min 0.893
_exptl_absorpt_correction_type analytical
_exptl_absorpt_process_details
; 
CrysAlisPro, Oxford Diffraction Ltd., 
Version 1.171.33.48 (release 15-09-2009 CrysAlis171 .NET) 
(compiled Sep 15 2009,11:49:04) 
Analytical numeric absorption correction using a multifaceted crystal 
model based on expressions derived by R.C. Clark & J.S. Reid. 
(Clark, R. C. & Reid, J. S. (1995). Acta Cryst. A51, 887-897) 
;
_exptl_crystal_colour Yellow
_exptl_crystal_density_diffrn 1.402
_exptl_crystal_density_method 'not measured'
_exptl_crystal_description blocks
_exptl_crystal_F_000 1032
_exptl_crystal_size_max 0.26
_exptl_crystal_size_mid 0.14
_exptl_crystal_size_min 0.09
_refine_diff_density_max 0.971
_refine_diff_density_min -1.026
_refine_diff_density_rms 0.068
_refine_ls_extinction_method none
_refine_ls_goodness_of_fit_ref 0.979
_refine_ls_hydrogen_treatment constr
_refine_ls_matrix_type full
_refine_ls_number_parameters 564
_refine_ls_number_reflns 15606
_refine_ls_number_restraints 28
_refine_ls_restrained_S_all 0.991
_refine_ls_R_factor_all 0.0461
_refine_ls_R_factor_gt 0.0320
_refine_ls_shift/su_max 0.001
_refine_ls_shift/su_mean 0.000
_refine_ls_structure_factor_coef Fsqd
_refine_ls_weighting_details 'calc w=1/[\s^2^(Fo^2^)+(0.0438P)^2^+0.0000P] where P=(Fo^2^+2Fc^2^)/3'
_refine_ls_weighting_scheme calc
_refine_ls_wR_factor_gt 0.0781
_refine_ls_wR_factor_ref 0.0804
_reflns_number_gt 11961
_reflns_number_total 15606
_reflns_threshold_expression >2sigma(I)
_cod_data_source_file ic502015c_si_002.cif
_cod_data_source_block 6a
_cod_depositor_comments
;
The following automatic conversions were performed:

'_symmetry_cell_setting' value 'Triclinic' changed to 'triclinic'
according to
/home/saulius/struct/COD-crude-data--automatic-downloads/rss-feeds/ACS/lib/dictionaries/cif_core.dic
dictionary named 'cif_core.dic' version 2.4.2 from 2011-04-26.

Automatic conversion script
Id: cif_fix_values 2827 2014-09-09 07:05:25Z andrius 

 Adding full bibliography for 4341299--4341300.cif.
;
_cod_original_sg_symbol_H-M P-1
_cod_database_code 4341299

loop_
_symmetry_equiv_pos_as_xyz
'x, y, z'
'-x, -y, -z'

loop_
_atom_site_label
_atom_site_type_symbol
_atom_site_fract_x
_atom_site_fract_y
_atom_site_fract_z
_atom_site_U_iso_or_equiv
_atom_site_adp_type
_atom_site_occupancy
_atom_site_symmetry_multiplicity
_atom_site_calc_flag
_atom_site_refinement_flags
_atom_site_disorder_assembly
_atom_site_disorder_group
Ru Ru 0.247493(11) 0.629870(11) 0.748227(7) 0.01627(4) Uani 1 1 d . . .
P1 P 0.08444(4) 0.66975(4) 0.77397(2) 0.01854(8) Uani 1 1 d . . .
P2 P 0.38888(4) 0.56960(3) 0.71315(2) 0.01725(8) Uani 1 1 d . . .
S1 S 0.42534(4) 0.81882(4) 0.80904(3) 0.02407(9) Uani 1 1 d . . .
C2 C 0.45549(15) 0.77303(14) 0.90324(10) 0.0231(3) Uani 1 1 d . . .
S3 S 0.35896(4) 0.63893(3) 0.89745(2) 0.02220(8) Uani 1 1 d . . .
N4 N 0.54525(14) 0.83535(13) 0.97486(9) 0.0313(3) Uani 1 1 d . . .
C5 C 0.6254(2) 0.95021(18) 0.97983(14) 0.0491(6) Uani 1 1 d . . .
H5A H 0.7131 0.9583 0.9900 0.074 Uiso 1 1 calc R . .
H5B H 0.6247 0.9951 1.0259 0.074 Uiso 1 1 calc R . .
H5C H 0.5926 0.9749 0.9270 0.074 Uiso 1 1 calc R . .
C6 C 0.56095(19) 0.79084(19) 1.05421(12) 0.0404(5) Uani 1 1 d . . .
H6A H 0.6482 0.8344 1.0951 0.048 Uiso 1 1 calc R . .
H6B H 0.5510 0.7135 1.0440 0.048 Uiso 1 1 calc R . .
C7 C 0.4635(2) 0.7948(2) 1.09069(14) 0.0507(6) Uani 1 1 d . . .
H7A H 0.3762 0.7552 1.0563 0.061 Uiso 1 1 calc R . .
C8 C 0.4846(3) 0.8444(3) 1.16088(18) 0.0810(10) Uani 1 1 d . . .
H8A H 0.5700 0.8854 1.1980 0.097 Uiso 1 1 calc R . .
H8B H 0.4151 0.8407 1.1769 0.097 Uiso 1 1 calc R . .
C9 C 0.12952(14) 0.46553(14) 0.73877(10) 0.0209(3) Uani 1 1 d . . .
H9A H 0.0588 0.4329 0.6877 0.025 Uiso 1 1 calc R . .
C10 C 0.14197(15) 0.40039(14) 0.79656(10) 0.0233(3) Uani 1 1 d . . .
H10A H 0.2171 0.4305 0.8454 0.028 Uiso 1 1 calc R . .
C11 C 0.05181(16) 0.28711(14) 0.79266(11) 0.0254(3) Uani 1 1 d . . .
C12 C -0.07595(18) 0.24314(17) 0.73888(12) 0.0361(4) Uani 1 1 d . . .
H12A H -0.1063 0.2855 0.7002 0.043 Uiso 1 1 calc R . .
C13 C -0.1595(2) 0.13793(19) 0.74126(14) 0.0471(6) Uani 1 1 d . . .
H13A H -0.2461 0.1103 0.7041 0.057 Uiso 1 1 calc R . .
C14 C -0.1207(2) 0.07309(17) 0.79565(14) 0.0469(6) Uani 1 1 d . . .
C15 C 0.0066(2) 0.11528(17) 0.84891(15) 0.0451(5) Uani 1 1 d . . .
H15A H 0.0364 0.0718 0.8867 0.054 Uiso 1 1 calc R . .
C16 C 0.09108(19) 0.22086(16) 0.84747(13) 0.0340(4) Uani 1 1 d . . .
H16A H 0.1775 0.2482 0.8848 0.041 Uiso 1 1 calc R . .
C17 C -0.2131(3) -0.0400(2) 0.79915(19) 0.0755(10) Uani 1 1 d . . .
H17A H -0.2557 -0.0327 0.8375 0.113 Uiso 1 1 calc R . .
H17B H -0.1662 -0.0863 0.8191 0.113 Uiso 1 1 calc R . .
H17C H -0.2772 -0.0741 0.7431 0.113 Uiso 1 1 calc R . .
C20 C 0.17507(15) 0.63882(14) 0.63767(10) 0.0217(3) Uani 1 1 d . . .
O20 O 0.13068(12) 0.64581(12) 0.56865(8) 0.0342(3) Uani 1 1 d . . .
C21 C 0.09962(14) 0.69658(14) 0.88310(10) 0.0223(3) Uani 1 1 d . . .
C22 C 0.10923(15) 0.61559(16) 0.93261(10) 0.0267(4) Uani 1 1 d . . .
H22A H 0.1098 0.5499 0.9097 0.032 Uiso 1 1 calc R . .
C23 C 0.11795(16) 0.63117(18) 1.01526(11) 0.0339(4) Uani 1 1 d . . .
H23A H 0.1240 0.5758 1.0485 0.041 Uiso 1 1 calc R . .
C24 C 0.11782(17) 0.72657(18) 1.04941(11) 0.0376(5) Uani 1 1 d . . .
H24A H 0.1231 0.7365 1.1058 0.045 Uiso 1 1 calc R . .
C25 C 0.11000(18) 0.80747(18) 1.00135(12) 0.0377(5) Uani 1 1 d . . .
H25A H 0.1107 0.8734 1.0250 0.045 Uiso 1 1 calc R . .
C26 C 0.10109(16) 0.79297(16) 0.91813(11) 0.0290(4) Uani 1 1 d . . .
H26A H 0.0960 0.8491 0.8854 0.035 Uiso 1 1 calc R . .
C27 C 0.05708(15) 0.78776(15) 0.73189(10) 0.0239(3) Uani 1 1 d . . .
C28 C 0.1609(2) 0.8874(2) 0.74556(19) 0.0547(7) Uani 1 1 d . . .
H28A H 0.2450 0.8917 0.7729 0.066 Uiso 1 1 calc R . .
C29 C 0.1438(2) 0.9807(2) 0.7199(2) 0.0635(8) Uani 1 1 d . . .
H29A H 0.2160 1.0487 0.7316 0.076 Uiso 1 1 calc R . .
C30 C 0.0237(2) 0.97556(19) 0.67767(14) 0.0428(5) Uani 1 1 d . . .
H30A H 0.0126 1.0386 0.6575 0.051 Uiso 1 1 calc R . .
C31 C -0.0793(2) 0.87920(19) 0.66498(14) 0.0451(5) Uani 1 1 d . . .
H31A H -0.1630 0.8757 0.6373 0.054 Uiso 1 1 calc R . .
C32 C -0.06343(18) 0.78554(17) 0.69212(13) 0.0378(5) Uani 1 1 d . . .
H32A H -0.1366 0.7191 0.6831 0.045 Uiso 1 1 calc R . .
C33 C -0.07621(14) 0.55789(14) 0.72817(10) 0.0214(3) Uani 1 1 d . . .
C34 C -0.15208(15) 0.51379(16) 0.77486(11) 0.0289(4) Uani 1 1 d . . .
H34A H -0.1218 0.5429 0.8326 0.035 Uiso 1 1 calc R . .
C35 C -0.27212(16) 0.42739(18) 0.73811(12) 0.0364(5) Uani 1 1 d . . .
H35A H -0.3226 0.3974 0.7710 0.044 Uiso 1 1 calc R . .
C36 C -0.31790(16) 0.38529(17) 0.65394(13) 0.0363(5) Uani 1 1 d . . .
H36A H -0.3993 0.3258 0.6290 0.044 Uiso 1 1 calc R . .
C37 C -0.24511(17) 0.42988(17) 0.60633(12) 0.0350(4) Uani 1 1 d . . .
H37A H -0.2775 0.4023 0.5481 0.042 Uiso 1 1 calc R . .
C38 C -0.12480(16) 0.51477(16) 0.64260(11) 0.0284(4) Uani 1 1 d . . .
H38A H -0.0748 0.5440 0.6092 0.034 Uiso 1 1 calc R . .
C39 C 0.52971(14) 0.57935(14) 0.80070(10) 0.0212(3) Uani 1 1 d . . .
C40 C 0.64614(15) 0.66756(15) 0.81632(11) 0.0273(4) Uani 1 1 d . . .
H40A H 0.6537 0.7188 0.7785 0.033 Uiso 1 1 calc R . .
C41 C 0.75194(17) 0.68147(18) 0.88705(12) 0.0361(5) Uani 1 1 d . . .
H41A H 0.8308 0.7426 0.8975 0.043 Uiso 1 1 calc R . .
C42 C 0.74306(19) 0.60778(19) 0.94152(12) 0.0382(5) Uani 1 1 d . . .
H42A H 0.8160 0.6168 0.9889 0.046 Uiso 1 1 calc R . .
C43 C 0.6274(2) 0.51994(19) 0.92746(12) 0.0385(5) Uani 1 1 d . . .
H43A H 0.6211 0.4688 0.9654 0.046 Uiso 1 1 calc R . .
C44 C 0.52054(17) 0.50635(16) 0.85785(11) 0.0303(4) Uani 1 1 d . . .
H44A H 0.4409 0.4470 0.8493 0.036 Uiso 1 1 calc R . .
C45 C 0.31343(14) 0.42703(14) 0.65779(10) 0.0208(3) Uani 1 1 d . . .
C46 C 0.36183(16) 0.34759(15) 0.67952(12) 0.0279(4) Uani 1 1 d . . .
H46A H 0.4400 0.3665 0.7253 0.034 Uiso 1 1 calc R . .
C47 C 0.29680(19) 0.24036(16) 0.63471(13) 0.0341(4) Uani 1 1 d . . .
H47A H 0.3306 0.1866 0.6504 0.041 Uiso 1 1 calc R . .
C48 C 0.18367(19) 0.21205(17) 0.56775(13) 0.0357(4) Uani 1 1 d . . .
H48A H 0.1388 0.1387 0.5378 0.043 Uiso 1 1 calc R . .
C49 C 0.13604(18) 0.29068(17) 0.54447(12) 0.0350(4) Uani 1 1 d . . .
H49A H 0.0590 0.2718 0.4977 0.042 Uiso 1 1 calc R . .
C50 C 0.19988(16) 0.39713(15) 0.58891(11) 0.0282(4) Uani 1 1 d . . .
H50A H 0.1660 0.4506 0.5723 0.034 Uiso 1 1 calc R . .
C51 C 0.46220(14) 0.64170(14) 0.64076(9) 0.0196(3) Uani 1 1 d . . .
C52 C 0.52599(15) 0.59620(15) 0.60552(11) 0.0263(4) Uani 1 1 d . . .
H52A H 0.5278 0.5270 0.6171 0.032 Uiso 1 1 calc R . .
C53 C 0.58652(16) 0.65191(17) 0.55369(11) 0.0307(4) Uani 1 1 d . . .
H53A H 0.6299 0.6208 0.5299 0.037 Uiso 1 1 calc R . .
C54 C 0.58406(16) 0.75219(16) 0.53647(11) 0.0308(4) Uani 1 1 d . . .
H54A H 0.6258 0.7901 0.5009 0.037 Uiso 1 1 calc R . .
C55 C 0.52129(17) 0.79770(16) 0.57067(11) 0.0320(4) Uani 1 1 d . . .
H55A H 0.5192 0.8667 0.5584 0.038 Uiso 1 1 calc R . .
C56 C 0.46064(16) 0.74239(15) 0.62335(10) 0.0253(3) Uani 1 1 d . . .
H56A H 0.4181 0.7742 0.6473 0.030 Uiso 1 1 calc R . .
C60 C 0.2769(8) 0.9244(9) 0.5734(5) 0.059(2) Uiso 0.411(3) 1 d PDU A 1
H60A H 0.2737 0.8527 0.5900 0.071 Uiso 0.411(3) 1 calc PR A 1
H60B H 0.2221 0.9476 0.5952 0.071 Uiso 0.411(3) 1 calc PR A 1
Cl1 Cl 0.4397(3) 1.0278(2) 0.61180(19) 0.0743(10) Uiso 0.411(3) 1 d PDU A 1
Cl2 Cl 0.2272(3) 0.9151(3) 0.46312(17) 0.0932(9) Uiso 0.411(3) 1 d PDU A 1
C60' C 0.2815(9) 0.8978(8) 0.5489(6) 0.074(3) Uiso 0.356(5) 1 d PDU B 2
H60C H 0.3230 0.8706 0.5171 0.089 Uiso 0.356(5) 1 calc PR B 2
H60D H 0.2302 0.8342 0.5692 0.089 Uiso 0.356(5) 1 calc PR B 2
Cl1' Cl 0.3996(3) 0.9949(3) 0.63476(17) 0.0605(9) Uiso 0.356(5) 1 d PDU B 2
Cl2' Cl 0.1797(3) 0.9479(2) 0.48168(16) 0.0624(8) Uiso 0.356(5) 1 d PDU B 2
C60" C 0.2464(12) 0.9240(14) 0.5706(7) 0.061(4) Uiso 0.233(6) 1 d PDU C 3
H60E H 0.2279 0.8447 0.5715 0.073 Uiso 0.233(6) 1 calc PR C 3
H60F H 0.1941 0.9449 0.5964 0.073 Uiso 0.233(6) 1 calc PR C 3
Cl1" Cl 0.4247(4) 1.0139(4) 0.6261(3) 0.0338(9) Uiso 0.233(6) 1 d PDU C 3
Cl2" Cl 0.2190(4) 0.9536(4) 0.4683(2) 0.0521(12) Uiso 0.233(6) 1 d PDU C 3

loop_
_atom_site_aniso_label
_atom_site_aniso_U_11
_atom_site_aniso_U_22
_atom_site_aniso_U_33
_atom_site_aniso_U_23
_atom_site_aniso_U_13
_atom_site_aniso_U_12
Ru 0.01559(6) 0.01660(6) 0.01555(6) 0.00324(4) 0.00628(4) 0.00477(4)
P1 0.01697(17) 0.0197(2) 0.01792(18) 0.00211(15) 0.00765(15) 0.00526(15)
P2 0.01664(17) 0.0177(2) 0.01799(18) 0.00529(14) 0.00698(14) 0.00677(15)
S1 0.02262(19) 0.0202(2) 0.0252(2) 0.00420(15) 0.00870(16) 0.00404(15)
C2 0.0181(7) 0.0244(9) 0.0249(8) 0.0021(6) 0.0074(6) 0.0069(6)
S3 0.02232(18) 0.0215(2) 0.01805(18) 0.00356(15) 0.00585(15) 0.00507(15)
N4 0.0256(7) 0.0280(8) 0.0257(7) -0.0003(6) 0.0039(6) 0.0002(6)
C5 0.0431(12) 0.0307(12) 0.0436(12) -0.0053(9) 0.0057(10) -0.0076(9)
C6 0.0323(10) 0.0411(12) 0.0282(10) -0.0010(8) -0.0032(8) 0.0066(9)
C7 0.0517(13) 0.0554(16) 0.0361(11) 0.0070(10) 0.0152(10) 0.0128(11)
C8 0.073(2) 0.114(3) 0.0500(16) -0.0046(17) 0.0196(15) 0.034(2)
C9 0.0187(7) 0.0207(8) 0.0215(7) 0.0002(6) 0.0085(6) 0.0050(6)
C10 0.0219(7) 0.0189(8) 0.0251(8) 0.0013(6) 0.0094(6) 0.0034(6)
C11 0.0304(8) 0.0184(8) 0.0270(8) 0.0013(6) 0.0175(7) 0.0033(6)
C12 0.0322(9) 0.0323(11) 0.0327(10) 0.0015(8) 0.0139(8) -0.0003(8)
C13 0.0404(11) 0.0368(12) 0.0422(12) -0.0082(9) 0.0203(10) -0.0113(9)
C14 0.0614(14) 0.0228(10) 0.0512(13) -0.0039(9) 0.0403(12) -0.0049(9)
C15 0.0725(15) 0.0221(10) 0.0571(13) 0.0141(9) 0.0447(12) 0.0178(10)
C16 0.0405(10) 0.0240(10) 0.0421(11) 0.0093(8) 0.0233(9) 0.0105(8)
C17 0.095(2) 0.0275(13) 0.087(2) -0.0008(13) 0.0608(18) -0.0156(13)
C20 0.0210(7) 0.0220(8) 0.0260(8) 0.0056(6) 0.0117(6) 0.0100(6)
O20 0.0345(7) 0.0449(9) 0.0245(6) 0.0116(6) 0.0085(5) 0.0188(6)
C21 0.0149(7) 0.0267(9) 0.0198(7) -0.0019(6) 0.0074(6) 0.0020(6)
C22 0.0211(8) 0.0307(10) 0.0244(8) 0.0022(7) 0.0101(6) 0.0047(7)
C23 0.0252(8) 0.0443(12) 0.0241(8) 0.0069(8) 0.0109(7) 0.0038(8)
C24 0.0301(9) 0.0463(13) 0.0243(9) -0.0062(8) 0.0152(8) -0.0013(8)
C25 0.0329(10) 0.0378(12) 0.0333(10) -0.0121(8) 0.0157(8) 0.0026(8)
C26 0.0273(8) 0.0255(9) 0.0297(9) -0.0030(7) 0.0130(7) 0.0039(7)
C27 0.0240(8) 0.0263(9) 0.0249(8) 0.0048(6) 0.0107(6) 0.0121(7)
C28 0.0287(10) 0.0425(14) 0.102(2) 0.0377(14) 0.0276(12) 0.0193(9)
C29 0.0445(13) 0.0428(15) 0.120(2) 0.0423(16) 0.0424(15) 0.0229(11)
C30 0.0526(13) 0.0410(13) 0.0500(13) 0.0207(10) 0.0225(11) 0.0309(11)
C31 0.0363(11) 0.0414(13) 0.0494(13) 0.0008(10) -0.0035(9) 0.0236(10)
C32 0.0279(9) 0.0289(11) 0.0462(12) -0.0005(9) 0.0016(8) 0.0110(8)
C33 0.0168(7) 0.0221(8) 0.0226(7) 0.0012(6) 0.0062(6) 0.0059(6)
C34 0.0208(8) 0.0362(11) 0.0255(8) 0.0026(7) 0.0093(7) 0.0065(7)
C35 0.0203(8) 0.0439(12) 0.0368(10) 0.0070(9) 0.0121(8) 0.0027(8)
C36 0.0178(8) 0.0365(11) 0.0390(10) -0.0006(8) 0.0037(7) 0.0005(7)
C37 0.0239(8) 0.0408(12) 0.0275(9) -0.0053(8) 0.0013(7) 0.0068(8)
C38 0.0231(8) 0.0330(10) 0.0241(8) 0.0013(7) 0.0089(7) 0.0060(7)
C39 0.0197(7) 0.0231(8) 0.0217(7) 0.0041(6) 0.0065(6) 0.0103(6)
C40 0.0241(8) 0.0245(9) 0.0274(8) 0.0047(7) 0.0053(7) 0.0070(7)
C41 0.0230(8) 0.0377(12) 0.0341(10) -0.0006(8) -0.0006(7) 0.0076(8)
C42 0.0357(10) 0.0467(13) 0.0268(9) -0.0004(8) -0.0027(8) 0.0231(9)
C43 0.0453(11) 0.0442(13) 0.0263(9) 0.0141(8) 0.0061(8) 0.0237(10)
C44 0.0306(9) 0.0327(10) 0.0283(9) 0.0131(7) 0.0105(7) 0.0132(8)
C45 0.0209(7) 0.0188(8) 0.0245(8) 0.0045(6) 0.0119(6) 0.0067(6)
C46 0.0272(8) 0.0244(9) 0.0341(9) 0.0063(7) 0.0118(7) 0.0117(7)
C47 0.0434(11) 0.0217(9) 0.0447(11) 0.0081(8) 0.0222(9) 0.0154(8)
C48 0.0413(10) 0.0219(9) 0.0423(11) -0.0021(8) 0.0220(9) 0.0055(8)
C49 0.0306(9) 0.0309(11) 0.0333(10) -0.0070(8) 0.0068(8) 0.0065(8)
C50 0.0295(8) 0.0260(9) 0.0279(9) -0.0006(7) 0.0080(7) 0.0125(7)
C51 0.0172(7) 0.0224(8) 0.0180(7) 0.0045(6) 0.0072(6) 0.0058(6)
C52 0.0251(8) 0.0277(9) 0.0286(8) 0.0042(7) 0.0128(7) 0.0109(7)
C53 0.0256(8) 0.0390(11) 0.0292(9) 0.0021(8) 0.0159(7) 0.0100(8)
C54 0.0277(8) 0.0354(11) 0.0241(8) 0.0063(7) 0.0144(7) 0.0028(7)
C55 0.0373(10) 0.0278(10) 0.0317(9) 0.0111(7) 0.0189(8) 0.0083(8)
C56 0.0288(8) 0.0245(9) 0.0252(8) 0.0067(6) 0.0135(7) 0.0102(7)

loop_
_atom_type_symbol
_atom_type_description
_atom_type_scat_dispersion_real
_atom_type_scat_dispersion_imag
_atom_type_scat_source
C C 0.0033 0.0016 'International Tables Vol C Tables 4.2.6.8 and 6.1.1.4'
H H 0.0000 0.0000 'International Tables Vol C Tables 4.2.6.8 and 6.1.1.4'
N N 0.0061 0.0033 'International Tables Vol C Tables 4.2.6.8 and 6.1.1.4'
O O 0.0106 0.0060 'International Tables Vol C Tables 4.2.6.8 and 6.1.1.4'
P P 0.1023 0.0942 'International Tables Vol C Tables 4.2.6.8 and 6.1.1.4'
S S 0.1246 0.1234 'International Tables Vol C Tables 4.2.6.8 and 6.1.1.4'
Cl Cl 0.1484 0.1585 'International Tables Vol C Tables 4.2.6.8 and 6.1.1.4'
Ru Ru -1.2594 0.8363 'International Tables Vol C Tables 4.2.6.8 and 6.1.1.4'

loop_
_geom_angle_atom_site_label_1
_geom_angle_atom_site_label_2
_geom_angle_atom_site_label_3
_geom_angle
C20 Ru C9 95.68(7)
C20 Ru P2 89.27(5)
C9 Ru P2 88.38(5)
C20 Ru P1 88.05(5)
C9 Ru P1 85.44(5)
P2 Ru P1 172.988(15)
C20 Ru S3 173.84(5)
C9 Ru S3 90.48(5)
P2 Ru S3 91.068(14)
P1 Ru S3 92.291(14)
C20 Ru S1 103.73(5)
C9 Ru S1 160.51(5)
P2 Ru S1 90.076(15)
P1 Ru S1 96.854(15)
S3 Ru S1 70.124(14)
C21 P1 C27 102.69(8)
C21 P1 C33 101.77(7)
C27 P1 C33 101.84(8)
C21 P1 Ru 117.55(5)
C27 P1 Ru 116.57(6)
C33 P1 Ru 114.13(6)
C39 P2 C45 106.14(8)
C39 P2 C51 101.26(7)
C45 P2 C51 100.52(7)
C39 P2 Ru 115.59(6)
C45 P2 Ru 113.91(5)
C51 P2 Ru 117.49(6)
C2 S1 Ru 86.78(6)
N4 C2 S3 122.46(13)
N4 C2 S1 124.03(14)
S3 C2 S1 113.51(9)
C2 S3 Ru 89.54(6)
C2 N4 C5 122.26(17)
C2 N4 C6 120.55(16)
C5 N4 C6 117.08(16)
N4 C6 C7 111.43(18)
C8 C7 C6 127.7(3)
C10 C9 Ru 127.29(12)
C9 C10 C11 127.04(15)
C16 C11 C12 117.02(17)
C16 C11 C10 119.88(16)
C12 C11 C10 123.01(17)
C13 C12 C11 120.8(2)
C14 C13 C12 122.0(2)
C13 C14 C15 117.81(19)
C13 C14 C17 121.6(2)
C15 C14 C17 120.6(3)
C14 C15 C16 120.7(2)
C11 C16 C15 121.61(19)
O20 C20 Ru 179.14(17)
C26 C21 C22 119.12(16)
C26 C21 P1 122.83(14)
C22 C21 P1 118.05(13)
C23 C22 C21 120.11(19)
C24 C23 C22 120.48(19)
C25 C24 C23 119.79(17)
C24 C25 C26 120.4(2)
C21 C26 C25 120.10(19)
C32 C27 C28 117.44(18)
C32 C27 P1 123.18(14)
C28 C27 P1 119.20(13)
C29 C28 C27 121.04(19)
C30 C29 C28 120.5(2)
C31 C30 C29 119.2(2)
C30 C31 C32 120.71(18)
C27 C32 C31 120.99(19)
C34 C33 C38 118.18(15)
C34 C33 P1 122.67(13)
C38 C33 P1 119.15(12)
C33 C34 C35 120.85(17)
C36 C35 C34 120.16(17)
C37 C36 C35 119.71(17)
C36 C37 C38 120.52(17)
C37 C38 C33 120.56(16)
C40 C39 C44 118.62(15)
C40 C39 P2 119.78(13)
C44 C39 P2 121.26(13)
C39 C40 C41 120.50(17)
C42 C41 C40 120.50(18)
C41 C42 C43 119.83(17)
C42 C43 C44 120.17(18)
C43 C44 C39 120.34(18)
C46 C45 C50 118.19(16)
C46 C45 P2 124.44(13)
C50 C45 P2 117.37(13)
C45 C46 C47 120.59(17)
C48 C47 C46 120.30(19)
C49 C48 C47 119.67(18)
C48 C49 C50 120.29(18)
C49 C50 C45 120.94(18)
C56 C51 C52 119.19(15)
C56 C51 P2 121.32(13)
C52 C51 P2 119.42(13)
C53 C52 C51 120.11(17)
C54 C53 C52 120.26(17)
C53 C54 C55 120.15(16)
C54 C55 C56 119.96(18)
C51 C56 C55 120.32(17)
Cl2 C60 Cl1 104.3(5)
Cl2' C60' Cl1' 113.9(6)
Cl2" C60" Cl1" 102.1(7)

loop_
_geom_bond_atom_site_label_1
_geom_bond_atom_site_label_2
_geom_bond_distance
Ru C20 1.8379(16)
Ru C9 2.0763(16)
Ru P2 2.3638(4)
Ru P1 2.3863(4)
Ru S3 2.4471(4)
Ru S1 2.5229(4)
P1 C21 1.8304(16)
P1 C27 1.8331(18)
P1 C33 1.8396(16)
P2 C39 1.8251(16)
P2 C45 1.8329(17)
P2 C51 1.8374(16)
S1 C2 1.7134(17)
C2 N4 1.334(2)
C2 S3 1.7011(18)
N4 C5 1.449(3)
N4 C6 1.479(3)
C6 C7 1.519(3)
C7 C8 1.256(4)
C9 C10 1.338(2)
C10 C11 1.473(2)
C11 C16 1.393(3)
C11 C12 1.396(3)
C12 C13 1.394(3)
C13 C14 1.372(4)
C14 C15 1.390(3)
C14 C17 1.514(3)
C15 C16 1.397(3)
C20 O20 1.151(2)
C21 C26 1.389(3)
C21 C22 1.399(2)
C22 C23 1.390(2)
C23 C24 1.380(3)
C24 C25 1.380(3)
C25 C26 1.397(3)
C27 C32 1.382(2)
C27 C28 1.388(3)
C28 C29 1.387(3)
C29 C30 1.370(3)
C30 C31 1.360(3)
C31 C32 1.393(3)
C33 C34 1.386(2)
C33 C38 1.403(2)
C34 C35 1.393(2)
C35 C36 1.381(3)
C36 C37 1.375(3)
C37 C38 1.386(2)
C39 C40 1.389(2)
C39 C44 1.394(2)
C40 C41 1.394(2)
C41 C42 1.366(3)
C42 C43 1.385(3)
C43 C44 1.392(2)
C45 C46 1.388(2)
C45 C50 1.397(2)
C46 C47 1.394(3)
C47 C48 1.379(3)
C48 C49 1.377(3)
C49 C50 1.384(3)
C51 C56 1.380(2)
C51 C52 1.398(2)
C52 C53 1.385(2)
C53 C54 1.377(3)
C54 C55 1.377(3)
C55 C56 1.397(2)
C60 Cl2 1.771(8)
C60 Cl1 1.811(8)
C60' Cl2' 1.734(9)
C60' Cl1' 1.739(9)
C60" Cl2" 1.758(11)
C60" Cl1" 1.913(12)
